data_4323717
loop_
_publ_author_name
'Chip Nataro'
'Leonard M. Thomas'
'Robert J. Angelici'

_publ_contact_author
;Prof. Robert J. Angelici
Department of Chemistry
Iowa State University
Ames, IA 50011
;
_publ_contact_author_email angelici@iastate.edu
_publ_contact_author_fax 515-293-0105
_publ_contact_author_phone 515-294-2603
_publ_section_title
;
 Cyclopentadienyl Ligand Effects on Enthalpies of Protonation of the Ru-Ru
 Bond in Cp'2Ru2(CO)4 Complexes
;
_journal_name_full 'Inorganic Chemistry'
_journal_page_first 6000
_journal_page_last 6008
_journal_paper_doi 10.1021/ic970181e
_journal_volume 36
_journal_year 1997
_chemical_formula_moiety 'C15 H11 O4 Ru2,C F3 S O3'
_chemical_formula_sum 'C16 H11 F3 O7 Ru2 S'
_chemical_formula_weight 606.45
_chemical_name_systematic
;
[(biscyclopentadienylmethane)diruthenium tetracarbonyl(/m-hydride)]
[trifluoromethylsulfonate]
;
_space_group_IT_number 15
_symmetry_cell_setting monoclinic
_symmetry_space_group_name_Hall '-C 2yc'
_symmetry_space_group_name_H-M 'C 1 2/c 1'
_atom_sites_solution_hydrogens geom
_atom_sites_solution_primary direct
_atom_sites_solution_secondary difmap
_audit_creation_method SHELXL
_cell_angle_alpha 90.00
_cell_angle_beta 112.620(10)
_cell_angle_gamma 90.00
_cell_formula_units_Z 8
_cell_length_a 30.709(4)
_cell_length_b 10.3740(10)
_cell_length_c 12.696(2)
_cell_measurement_reflns_used 25
_cell_measurement_temperature 293(2)
_cell_measurement_theta_max 14.313
_cell_measurement_theta_min 8.723
_cell_volume 3733.5(9)
_computing_cell_refinement 'CAD4 V5.0 (Enraf-Nonius, 198 )'
_computing_data_collection 'CAD4 V5.0 (Enraf-Nonius, 198 )'
_computing_data_reduction 'SHELXTL-PLUS V4.0 (Siemens, 1990)'
_computing_molecular_graphics 'SHELXTL-PLUS V4.0 (Siemens, 1990)'
_computing_publication_material 'SHELXL-93 (Sheldrick, 1993)'
_computing_structure_refinement 'SHELXL-93 (Sheldrick, 1993)'
_computing_structure_solution 'SHELXTL-PLUS V4.0 (Siemens, 1990)'
_diffrn_ambient_temperature 293(2)
_diffrn_measurement_device 'Enraf-Nonius CAD4'
_diffrn_measurement_method 2\q-\q
_diffrn_radiation_monochromator graphite
_diffrn_radiation_source 'fine-focus sealed tube'
_diffrn_radiation_type MoK\a
_diffrn_radiation_wavelength 0.71073
_diffrn_reflns_av_R_equivalents 0.0385
_diffrn_reflns_av_sigmaI/netI 0.0503
_diffrn_reflns_limit_h_max 36
_diffrn_reflns_limit_h_min -33
_diffrn_reflns_limit_k_max 12
_diffrn_reflns_limit_k_min -12
_diffrn_reflns_limit_l_max 0
_diffrn_reflns_limit_l_min -15
_diffrn_reflns_number 6689
_diffrn_reflns_theta_max 24.99
_diffrn_reflns_theta_min 2.09
_diffrn_standards_decay_% none
_diffrn_standards_interval_time 3600
_diffrn_standards_number 3
_exptl_absorpt_coefficient_mu 1.797
_exptl_absorpt_correction_T_max 0.9942
_exptl_absorpt_correction_T_min 0.8163
_exptl_absorpt_correction_type psi-scans
_exptl_absorpt_process_details SHELXTL
_exptl_crystal_colour yellow
_exptl_crystal_density_diffrn 2.158
_exptl_crystal_density_method none
_exptl_crystal_description needle
_exptl_crystal_F_000 2352
_exptl_crystal_size_max 0.41
_exptl_crystal_size_mid 0.19
_exptl_crystal_size_min 0.04
_refine_diff_density_max 0.893
_refine_diff_density_min -0.603
_refine_diff_density_rms 0.131
_refine_ls_extinction_method none
_refine_ls_goodness_of_fit_all 1.039
_refine_ls_goodness_of_fit_obs 1.118
_refine_ls_hydrogen_treatment constr
_refine_ls_matrix_type full
_refine_ls_number_parameters 276
_refine_ls_number_reflns 3286
_refine_ls_number_restraints 0
_refine_ls_restrained_S_all 1.039
_refine_ls_restrained_S_obs 1.118
_refine_ls_R_factor_all 0.0720
_refine_ls_R_factor_obs 0.0383
_refine_ls_shift/esd_max 0.011
_refine_ls_shift/esd_mean 0.000
_refine_ls_structure_factor_coef Fsqd
_refine_ls_weighting_details 'w=1/[\s^2^(Fo^2^)+(0.0563P)^2^+6.2050P] where P=(Fo^2^+2Fc^2^)/3'
_refine_ls_weighting_scheme calc
_refine_ls_wR_factor_all 0.1139
_refine_ls_wR_factor_obs 0.0984
_reflns_number_observed 2204
_reflns_number_total 3286
_reflns_observed_criterion >2sigma(I)
_cod_data_source_file ic970181e_1.cif
_cod_data_source_block 6H+CF3SO3
_cod_depositor_comments
;
The following automatic conversions were performed:

'_refine_ls_weighting_scheme' value 'calc
w=1/[\s^2^(Fo^2^)+(0.0563P)^2^+6.2050P] where P=(Fo^2^+2Fc^2^)/3' was
changed to 'calc'. New tag '_refine_ls_weighting_details' was
created. The value of the new tag was set to
'w=1/[\s^2^(Fo^2^)+(0.0563P)^2^+6.2050P] where P=(Fo^2^+2Fc^2^)/3'.

Automatic conversion script
Id: cif_fix_values 3143 2015-03-26 13:38:13Z robertas 
;
_cod_original_cell_volume 3733.5(8)
_cod_original_sg_symbol_H-M 'C 2/c'
_cod_database_code 4323717

loop_
_symmetry_equiv_pos_as_xyz
'x, y, z'
'-x, y, -z+1/2'
'x+1/2, y+1/2, z'
'-x+1/2, y+1/2, -z+1/2'
'-x, -y, -z'
'x, -y, z-1/2'
'-x+1/2, -y+1/2, -z'
'x+1/2, -y+1/2, z-1/2'

loop_
_atom_site_aniso_label
_atom_site_aniso_U_11
_atom_site_aniso_U_22
_atom_site_aniso_U_33
_atom_site_aniso_U_23
_atom_site_aniso_U_13
_atom_site_aniso_U_12
Ru 0.0278(3) 0.0270(3) 0.0263(3) -0.0006(2) 0.0112(2) -0.0003(2)
Ru' 0.0298(3) 0.0275(3) 0.0254(3) 0.0017(2) 0.0134(2) 0.0053(2)
C1 0.038(4) 0.056(5) 0.040(5) -0.016(4) 0.014(3) -0.008(4)
C2 0.034(4) 0.059(5) 0.014(3) -0.002(3) 0.009(3) 0.000(3)
C3 0.037(4) 0.033(4) 0.042(4) -0.011(3) 0.008(4) -0.013(3)
C4 0.030(4) 0.057(5) 0.034(4) -0.003(3) 0.010(3) -0.007(4)
C5 0.046(5) 0.051(5) 0.034(4) 0.001(4) 0.005(4) 0.012(4)
C6 0.041(4) 0.043(4) 0.028(4) 0.005(3) 0.009(3) 0.001(4)
C7 0.036(4) 0.044(4) 0.035(4) -0.005(3) 0.007(3) 0.013(3)
O7 0.066(4) 0.045(3) 0.063(4) -0.021(3) 0.006(3) 0.009(3)
C8 0.040(5) 0.058(5) 0.042(5) -0.001(4) 0.013(4) -0.013(4)
O8 0.071(4) 0.090(5) 0.058(4) 0.014(4) 0.030(4) -0.027(4)
C2' 0.034(4) 0.041(4) 0.026(3) -0.003(3) 0.017(3) -0.006(3)
C3' 0.053(5) 0.035(4) 0.037(4) 0.005(3) 0.029(4) 0.012(4)
C4' 0.038(4) 0.075(6) 0.033(4) 0.006(4) 0.023(4) 0.012(4)
C5' 0.042(5) 0.053(5) 0.050(5) -0.002(4) 0.028(4) -0.015(4)
C6' 0.050(5) 0.030(4) 0.035(4) 0.010(3) 0.021(4) 0.001(3)
C8' 0.052(5) 0.060(5) 0.039(5) 0.012(4) 0.024(4) 0.016(4)
O8' 0.124(6) 0.081(5) 0.077(5) 0.053(4) 0.063(5) 0.060(5)
C7' 0.033(4) 0.052(5) 0.044(5) -0.011(4) 0.017(4) 0.002(4)
O7' 0.063(4) 0.082(5) 0.071(4) -0.047(4) 0.025(3) -0.015(3)
S 0.0373(10) 0.0458(11) 0.0489(11) 0.0013(9) 0.0179(8) 0.0008(9)
O11 0.054(4) 0.064(4) 0.125(6) 0.024(4) 0.020(4) 0.014(3)
O12 0.072(5) 0.063(4) 0.138(7) 0.021(4) 0.053(5) -0.008(4)
O13 0.066(4) 0.147(7) 0.056(4) -0.020(4) 0.027(4) 0.008(5)
C10 0.065(6) 0.040(5) 0.056(5) -0.003(4) 0.009(5) 0.002(4)
F11 0.145(7) 0.170(8) 0.071(5) -0.043(5) 0.018(5) 0.011(6)
F12 0.065(4) 0.063(4) 0.107(5) 0.013(3) -0.006(3) 0.017(3)
F13 0.070(4) 0.073(4) 0.176(8) 0.030(5) -0.012(4) -0.031(3)

loop_
_atom_site_label
_atom_site_type_symbol
_atom_site_fract_x
_atom_site_fract_y
_atom_site_fract_z
_atom_site_U_iso_or_equiv
_atom_site_thermal_displace_type
_atom_site_occupancy
_atom_site_calc_flag
_atom_site_refinement_flags
_atom_site_disorder_group
Ru Ru 0.19107(2) 0.23854(5) 0.18111(4) 0.0268(2) Uani 1 d . .
H1RU H 0.1460(26) 0.3214(76) 0.1161(60) 0.058(23) Uiso 1 d . .
Ru' Ru 0.08551(2) 0.26122(5) 0.10802(4) 0.0268(2) Uani 1 d . .
C1 C 0.1504(3) 0.3103(8) 0.3868(7) 0.045(2) Uani 1 d . .
H1A H 0.1534(3) 0.2718(8) 0.4589(7) 0.088(35) Uiso 1 calc R .
H1B H 0.1513(3) 0.4031(8) 0.3965(7) 0.091(33) Uiso 1 calc R .
C2 C 0.1926(2) 0.2692(7) 0.3593(5) 0.036(2) Uani 1 d . .
C3 C 0.2235(2) 0.3600(7) 0.3368(6) 0.040(2) Uani 1 d . .
H3 H 0.2205(2) 0.4493(7) 0.3348(6) 0.058(24) Uiso 1 calc R .
C4 C 0.2586(3) 0.2890(7) 0.3186(6) 0.041(2) Uani 1 d . .
H4 H 0.2834(3) 0.3227(7) 0.3024(6) 0.022(16) Uiso 1 calc R .
C5 C 0.2499(3) 0.1588(8) 0.3292(6) 0.047(2) Uani 1 d . .
H5 H 0.2682(3) 0.0908(8) 0.3216(6) 0.073(29) Uiso 1 calc R .
C6 C 0.2091(3) 0.1465(7) 0.3530(6) 0.039(2) Uani 1 d . .
H6 H 0.1956(3) 0.0696(7) 0.3628(6) 0.110(39) Uiso 1 calc R .
C7 C 0.1753(2) 0.0915(7) 0.0870(6) 0.040(2) Uani 1 d . .
O7 O 0.1676(2) -0.0005(6) 0.0323(5) 0.064(2) Uani 1 d . .
C8 C 0.2076(3) 0.3265(8) 0.0729(7) 0.047(2) Uani 1 d . .
O8 O 0.2204(2) 0.3804(6) 0.0116(5) 0.071(2) Uani 1 d . .
C2' C 0.1036(2) 0.2738(7) 0.2984(5) 0.0318(15) Uani 1 d . .
C3' C 0.0672(3) 0.3605(7) 0.2419(6) 0.038(2) Uani 1 d . .
H3' H 0.0685(3) 0.4495(7) 0.2512(6) 0.061(25) Uiso 1 calc R .
C4' C 0.0281(3) 0.2894(8) 0.1682(6) 0.046(2) Uani 1 d . .
H4' H -0.0006(3) 0.3236(8) 0.1198(6) 0.057(24) Uiso 1 calc R .
C5' C 0.0401(3) 0.1586(8) 0.1805(7) 0.046(2) Uani 1 d . .
H5' H 0.0206(3) 0.0906(8) 0.1429(7) 0.047(22) Uiso 1 calc R .
C6' C 0.0873(3) 0.1481(7) 0.2603(6) 0.037(2) Uani 1 d . .
H6' H 0.1045(3) 0.0722(7) 0.2834(6) 0.039(20) Uiso 1 calc R .
C8' C 0.0684(3) 0.3952(8) 0.0005(7) 0.049(2) Uani 1 d . .
O8' O 0.0554(3) 0.4768(7) -0.0634(6) 0.086(2) Uani 1 d . .
C7' C 0.0724(3) 0.1413(8) -0.0100(7) 0.042(2) Uani 1 d . .
O7' O 0.0608(2) 0.0661(6) -0.0817(6) 0.072(2) Uani 1 d . .
S S 0.13082(7) 0.2688(2) 0.7582(2) 0.0436(5) Uani 1 d . .
O11 O 0.1533(2) 0.1465(6) 0.7775(7) 0.085(2) Uani 1 d . .
O12 O 0.1518(2) 0.3628(6) 0.7141(7) 0.087(2) Uani 1 d . .
O13 O 0.1164(2) 0.3145(9) 0.8442(6) 0.089(2) Uani 1 d . .
C10 C 0.0756(3) 0.2398(8) 0.6416(8) 0.058(2) Uani 1 d . .
F11 F 0.0812(3) 0.2085(8) 0.5474(6) 0.136(3) Uani 1 d . .
F12 F 0.0476(2) 0.3415(5) 0.6165(6) 0.090(2) Uani 1 d . .
F13 F 0.0517(2) 0.1467(6) 0.6614(7) 0.124(3) Uani 1 d . .

loop_
_atom_type_symbol
_atom_type_description
_atom_type_scat_dispersion_real
_atom_type_scat_dispersion_imag
_atom_type_scat_source
C C 0.0033 0.0016 'International Tables Vol C Tables 4.2.6.8 and 6.1.1.4'
H H 0.0000 0.0000 'International Tables Vol C Tables 4.2.6.8 and 6.1.1.4'
O O 0.0106 0.0060 'International Tables Vol C Tables 4.2.6.8 and 6.1.1.4'
F F 0.0171 0.0103 'International Tables Vol C Tables 4.2.6.8 and 6.1.1.4'
S S 0.1246 0.1234 'International Tables Vol C Tables 4.2.6.8 and 6.1.1.4'
Ru Ru -1.2594 0.8363 'International Tables Vol C Tables 4.2.6.8 and 6.1.1.4'

loop_
_geom_angle_atom_site_label_1
_geom_angle_atom_site_label_2
_geom_angle_atom_site_label_3
_geom_angle
_geom_angle_site_symmetry_1
_geom_angle_site_symmetry_3
_geom_angle_publ_flag
C8 Ru C7 90.3(3) . . yes
C8 Ru C4 91.5(3) . . no
C7 Ru C4 129.1(3) . . no
C8 Ru C5 116.3(3) . . no
C7 Ru C5 99.4(3) . . no
C4 Ru C5 36.9(3) . . no
C8 Ru C3 102.7(3) . . no
C7 Ru C3 159.9(3) . . no
C4 Ru C3 36.8(3) . . no
C5 Ru C3 61.1(3) . . no
C8 Ru C6 152.0(3) . . no
C7 Ru C6 100.3(3) . . no
C4 Ru C6 61.7(3) . . no
C5 Ru C6 36.7(3) . . no
C3 Ru C6 61.3(3) . . no
C8 Ru C2 139.1(3) . . no
C7 Ru C2 130.5(3) . . no
C4 Ru C2 61.5(3) . . no
C5 Ru C2 60.4(3) . . no
C3 Ru C2 37.3(2) . . no
C6 Ru C2 35.7(2) . . no
C8 Ru Ru' 107.4(2) . . yes
C7 Ru Ru' 83.4(2) . . yes
C4 Ru Ru' 143.0(2) . . no
C5 Ru Ru' 136.2(2) . . no
C3 Ru Ru' 106.8(2) . . no
C6 Ru Ru' 99.6(2) . . no
C2 Ru Ru' 84.5(2) . . no
C7' Ru' C8' 89.8(4) . . yes
C7' Ru' C4' 114.5(3) . . no
C8' Ru' C4' 96.8(3) . . no
C7' Ru' C5' 92.2(3) . . no
C8' Ru' C5' 127.9(3) . . no
C4' Ru' C5' 37.0(3) . . no
C7' Ru' C3' 151.3(3) . . no
C8' Ru' C3' 97.5(3) . . no
C4' Ru' C3' 37.2(3) . . no
C5' Ru' C3' 61.6(3) . . no
C7' Ru' C6' 105.6(3) . . no
C8' Ru' C6' 157.2(3) . . no
C4' Ru' C6' 61.7(3) . . no
C5' Ru' C6' 37.0(3) . . no
C3' Ru' C6' 61.1(3) . . no
C7' Ru' C2' 141.5(3) . . no
C8' Ru' C2' 128.2(3) . . no
C4' Ru' C2' 61.4(3) . . no
C5' Ru' C2' 61.3(3) . . no
C3' Ru' C2' 36.2(2) . . no
C6' Ru' C2' 36.5(2) . . no
C7' Ru' Ru 93.9(2) . . yes
C8' Ru' Ru 104.3(3) . . yes
C4' Ru' Ru 144.6(2) . . no
C5' Ru' Ru 127.4(2) . . no
C3' Ru' Ru 110.9(2) . . no
C6' Ru' Ru 91.5(2) . . no
C2' Ru' Ru 83.3(2) . . no
C2' C1 C2 114.5(6) . . yes
C6 C2 C3 107.9(6) . . no
C6 C2 C1 129.2(7) . . no
C3 C2 C1 122.9(7) . . no
C6 C2 Ru 71.4(4) . . no
C3 C2 Ru 69.9(4) . . no
C1 C2 Ru 125.0(5) . . no
C4 C3 C2 107.2(6) . . no
C4 C3 Ru 70.4(4) . . no
C2 C3 Ru 72.7(4) . . no
C5 C4 C3 107.8(7) . . no
C5 C4 Ru 71.8(4) . . no
C3 C4 Ru 72.8(4) . . no
C4 C5 C6 109.2(7) . . no
C4 C5 Ru 71.3(4) . . no
C6 C5 Ru 73.2(4) . . no
C2 C6 C5 107.8(7) . . no
C2 C6 Ru 72.9(4) . . no
C5 C6 Ru 70.1(4) . . no
O7 C7 Ru 177.0(6) . . yes
O8 C8 Ru 175.9(7) . . yes
C3' C2' C6' 108.1(6) . . no
C3' C2' C1 124.8(7) . . no
C6' C2' C1 127.0(7) . . no
C3' C2' Ru' 70.7(4) . . no
C6' C2' Ru' 70.9(4) . . no
C1 C2' Ru' 125.9(5) . . no
C2' C3' C4' 108.1(7) . . no
C2' C3' Ru' 73.1(4) . . no
C4' C3' Ru' 69.7(4) . . no
C5' C4' C3' 108.2(7) . . no
C5' C4' Ru' 72.4(4) . . no
C3' C4' Ru' 73.1(4) . . no
C4' C5' C6' 107.9(7) . . no
C4' C5' Ru' 70.6(4) . . no
C6' C5' Ru' 72.6(4) . . no
C2' C6' C5' 107.6(6) . . no
C2' C6' Ru' 72.6(4) . . no
C5' C6' Ru' 70.4(4) . . no
O8' C8' Ru' 175.4(8) . . no
O7' C7' Ru' 174.2(7) . . no
O12 S O13 114.0(5) . . no
O12 S O11 115.0(4) . . no
O13 S O11 116.4(5) . . no
O12 S C10 102.8(5) . . no
O13 S C10 102.5(4) . . no
O11 S C10 103.6(4) . . no
F13 C10 F11 106.0(8) . . no
F13 C10 F12 106.2(8) . . no
F11 C10 F12 106.2(8) . . no
F13 C10 S 113.0(7) . . no
F11 C10 S 112.2(8) . . no
F12 C10 S 112.7(6) . . no

loop_
_geom_bond_atom_site_label_1
_geom_bond_atom_site_label_2
_geom_bond_distance
_geom_bond_site_symmetry_2
_geom_bond_publ_flag
Ru C8 1.875(8) . yes
Ru C7 1.882(7) . yes
Ru C4 2.200(7) . no
Ru C5 2.206(7) . no
Ru C3 2.230(7) . no
Ru C6 2.247(7) . no
Ru C2 2.267(6) . no
Ru Ru' 3.0186(8) . yes
Ru' C7' 1.869(7) . yes
Ru' C8' 1.876(8) . yes
Ru' C4' 2.192(7) . no
Ru' C5' 2.215(7) . no
Ru' C3' 2.236(7) . no
Ru' C6' 2.244(6) . no
Ru' C2' 2.266(6) . no
C1 C2' 1.493(9) . yes
C1 C2 1.528(10) . yes
C2 C6 1.383(10) . no
C2 C3 1.440(10) . no
C3 C4 1.397(10) . no
C4 C5 1.394(11) . no
C5 C6 1.402(10) . no
C7 O7 1.150(8) . yes
C8 O8 1.144(9) . yes
C2' C3' 1.398(10) . no
C2' C6' 1.414(9) . no
C3' C4' 1.413(11) . no
C4' C5' 1.398(11) . no
C5' C6' 1.417(10) . no
C8' O8' 1.134(9) . yes
C7' O7' 1.146(8) . yes
S O12 1.400(6) . no
S O13 1.408(6) . no
S O11 1.420(6) . no
S C10 1.797(9) . no
C10 F13 1.293(10) . no
C10 F11 1.314(11) . no
C10 F12 1.320(10) . no
